data_7018645
loop_
_publ_author_name
'Sickerman, Nathaniel S.'
'Park, Young Jun'
'Ng, Gary K.-Y.'
'Bates, Jefferson E.'
'Hilkert, Mark'
'Ziller, Joseph W.'
'Furche, Filipp'
'Borovik, A. S.'

_publ_section_title
;
 Synthesis, structure, and physical properties for a series of trigonal
 bipyramidal M(II)-Cl complexes with intramolecular hydrogen bonds.
;
_journal_issue 15
_journal_name_full 'Dalton transactions (Cambridge, England : 2003)'
_journal_page_first 4358
_journal_page_last 4364
_journal_paper_doi 10.1039/c2dt12244h
_journal_volume 41
_journal_year 2012
_chemical_formula_sum 'C39 H47 B Cl Co N7 O3'
_chemical_formula_weight 767.03
_chemical_name_systematic
;
?
;
_space_group_IT_number 14
_symmetry_cell_setting monoclinic
_symmetry_space_group_name_Hall '-P 2ybc'
_symmetry_space_group_name_H-M 'P 1 21/c 1'
_atom_sites_solution_hydrogens difmap
_atom_sites_solution_primary direct
_atom_sites_solution_secondary difmap
_audit_creation_method SHELXTL
_cell_angle_alpha 90.00
_cell_angle_beta 96.2667(7)
_cell_angle_gamma 90.00
_cell_formula_units_Z 4
_cell_length_a 11.4693(6)
_cell_length_b 20.0855(10)
_cell_length_c 15.7222(8)
_cell_measurement_reflns_used 9848
_cell_measurement_temperature 153(2)
_cell_measurement_theta_max 28.10
_cell_measurement_theta_min 2.33
_cell_volume 3600.2(3)
_computing_cell_refinement 'Bruker SMART APEX2/SAINT'
_computing_data_collection 'Bruker SMART APEX2'
_computing_data_reduction 'Bruker SAINT'
_computing_molecular_graphics 'Bruker SHELXTL'
_computing_publication_material 'Bruker SHELXTL'
_computing_structure_refinement 'SHELXL-97 (Sheldrick, 2008)'
_computing_structure_solution 'SHELXS-97 (Sheldrick, 2008)'
_diffrn_ambient_temperature 153(2)
_diffrn_measured_fraction_theta_full 0.981
_diffrn_measured_fraction_theta_max 0.981
_diffrn_measurement_device_type 'Bruker SMART APEX II CCD'
_diffrn_measurement_method 'phi and omega'
_diffrn_radiation_monochromator graphite
_diffrn_radiation_source 'fine-focus sealed tube'
_diffrn_radiation_type MoK\a
_diffrn_radiation_wavelength 0.71073
_diffrn_reflns_av_R_equivalents 0.0407
_diffrn_reflns_av_sigmaI/netI 0.0344
_diffrn_reflns_limit_h_max 15
_diffrn_reflns_limit_h_min -14
_diffrn_reflns_limit_k_max 26
_diffrn_reflns_limit_k_min -26
_diffrn_reflns_limit_l_max 20
_diffrn_reflns_limit_l_min -20
_diffrn_reflns_number 41337
_diffrn_reflns_theta_full 27.88
_diffrn_reflns_theta_max 27.88
_diffrn_reflns_theta_min 1.65
_exptl_absorpt_coefficient_mu 0.601
_exptl_absorpt_correction_T_max 0.9507
_exptl_absorpt_correction_T_min 0.9153
_exptl_absorpt_correction_type multi-scan
_exptl_absorpt_process_details 'Bruker SADABS'
_exptl_crystal_colour pink
_exptl_crystal_density_diffrn 1.415
_exptl_crystal_density_method 'not measured'
_exptl_crystal_description cut_cube
_exptl_crystal_F_000 1612
_exptl_crystal_size_max 0.15
_exptl_crystal_size_mid 0.14
_exptl_crystal_size_min 0.09
_refine_diff_density_max 0.424
_refine_diff_density_min -0.306
_refine_diff_density_rms 0.058
_refine_ls_extinction_method none
_refine_ls_goodness_of_fit_ref 1.021
_refine_ls_hydrogen_treatment refall
_refine_ls_matrix_type full
_refine_ls_number_parameters 657
_refine_ls_number_reflns 8426
_refine_ls_number_restraints 0
_refine_ls_restrained_S_all 1.021
_refine_ls_R_factor_all 0.0551
_refine_ls_R_factor_gt 0.0368
_refine_ls_shift/su_max 0.001
_refine_ls_shift/su_mean 0.000
_refine_ls_structure_factor_coef Fsqd
_refine_ls_weighting_details 'calc w=1/[\s^2^(Fo^2^)+(0.0488P)^2^+1.0754P] where P=(Fo^2^+2Fc^2^)/3'
_refine_ls_weighting_scheme calc
_refine_ls_wR_factor_gt 0.0867
_refine_ls_wR_factor_ref 0.0952
_reflns_number_gt 6487
_reflns_number_total 8426
_reflns_threshold_expression >2sigma(I)
_cod_data_source_file c2dt12244h.txt
_cod_data_source_block asb123
_cod_depositor_comments
;
The following automatic conversions were performed:

'_symmetry_cell_setting' value 'Monoclinic' changed to 'monoclinic'
according to /home/saulius/struct/CIF-dictionaries/cif_core.dic
dictionary named 'cif_core.dic' version 2.4.1 from 2010-06-29.

Automatic conversion script
Id: cif_fix_values 1715 2011-07-08 13:25:40Z adriana 
;
_cod_original_sg_symbol_H-M P2(1)/c
_cod_database_code 7018645

loop_
_symmetry_equiv_pos_as_xyz
'x, y, z'
'-x, y+1/2, -z+1/2'
'-x, -y, -z'
'x, -y-1/2, z-1/2'

loop_
_atom_site_label
_atom_site_type_symbol
_atom_site_fract_x
_atom_site_fract_y
_atom_site_fract_z
_atom_site_U_iso_or_equiv
_atom_site_adp_type
_atom_site_occupancy
_atom_site_symmetry_multiplicity
_atom_site_calc_flag
Co1 Co 0.51107(2) 0.206959(11) 0.890737(15) 0.01792(7) Uani 1 1 d
Cl1 Cl 0.71864(4) 0.20244(2) 0.92754(3) 0.02085(10) Uani 1 1 d
N1 N 0.31889(13) 0.20862(7) 0.85771(10) 0.0214(3) Uani 1 1 d
N2 N 0.47853(13) 0.10532(7) 0.87661(10) 0.0219(3) Uani 1 1 d
N3 N 0.46240(13) 0.25442(8) 0.99760(10) 0.0228(3) Uani 1 1 d
N4 N 0.50284(13) 0.26575(7) 0.78301(9) 0.0206(3) Uani 1 1 d
N5 N 0.65513(15) 0.05436(9) 0.93319(13) 0.0345(4) Uani 1 1 d
N6 N 0.63634(15) 0.30728(8) 1.05522(11) 0.0266(4) Uani 1 1 d
N7 N 0.69682(14) 0.27456(8) 0.74630(10) 0.0236(3) Uani 1 1 d
O1 O 0.50891(12) -0.00836(7) 0.88040(10) 0.0347(4) Uani 1 1 d
O2 O 0.47279(12) 0.33015(7) 1.10978(8) 0.0278(3) Uani 1 1 d
O3 O 0.55932(12) 0.34012(6) 0.68381(8) 0.0259(3) Uani 1 1 d
C1 C 0.27404(17) 0.14029(10) 0.86374(14) 0.0264(4) Uani 1 1 d
C2 C 0.36042(17) 0.09072(10) 0.83299(14) 0.0259(4) Uani 1 1 d
C3 C 0.54583(16) 0.05429(9) 0.89547(11) 0.0213(4) Uani 1 1 d
C4 C 0.60251(17) -0.05456(10) 0.90986(14) 0.0260(4) Uani 1 1 d
C5 C 0.70502(19) -0.01067(10) 0.94479(15) 0.0287(4) Uani 1 1 d
C6 C 0.26880(17) 0.25376(11) 0.91821(14) 0.0287(4) Uani 1 1 d
C7 C 0.33624(17) 0.24747(11) 1.00633(13) 0.0295(4) Uani 1 1 d
C8 C 0.52238(17) 0.29449(9) 1.05051(11) 0.0218(4) Uani 1 1 d
C9 C 0.5629(2) 0.37115(10) 1.15781(14) 0.0303(4) Uani 1 1 d
C10 C 0.67262(19) 0.36220(10) 1.11248(13) 0.0278(4) Uani 1 1 d
C11 C 0.29834(17) 0.23367(10) 0.76890(13) 0.0245(4) Uani 1 1 d
C12 C 0.38285(16) 0.28917(10) 0.75561(13) 0.0247(4) Uani 1 1 d
C13 C 0.58429(16) 0.29161(8) 0.74191(11) 0.0200(4) Uani 1 1 d
C14 C 0.66576(18) 0.35849(11) 0.64646(13) 0.0275(4) Uani 1 1 d
C15 C 0.76337(18) 0.31842(10) 0.69541(13) 0.0260(4) Uani 1 1 d
H5 H 0.688(2) 0.0909(12) 0.9347(15) 0.035(6) Uiso 1 1 d
H6 H 0.678(2) 0.2877(13) 1.0253(18) 0.052(8) Uiso 1 1 d
H7 H 0.725(2) 0.2519(12) 0.7901(15) 0.033(6) Uiso 1 1 d
H1A H 0.2637(18) 0.1313(10) 0.9249(14) 0.025(5) Uiso 1 1 d
H1B H 0.1992(19) 0.1362(10) 0.8303(13) 0.025(5) Uiso 1 1 d
H2A H 0.3390(19) 0.0486(11) 0.8438(13) 0.030(6) Uiso 1 1 d
H2B H 0.3628(17) 0.0944(10) 0.7693(13) 0.022(5) Uiso 1 1 d
H4A H 0.6191(19) -0.0798(11) 0.8623(14) 0.032(6) Uiso 1 1 d
H4B H 0.5732(19) -0.0831(11) 0.9518(14) 0.030(6) Uiso 1 1 d
H5A H 0.771(2) -0.0164(11) 0.9158(14) 0.033(6) Uiso 1 1 d
H5B H 0.725(2) -0.0184(12) 1.0011(17) 0.049(7) Uiso 1 1 d
H6A H 0.2759(19) 0.2984(11) 0.8989(13) 0.027(6) Uiso 1 1 d
H6B H 0.1840(18) 0.2451(10) 0.9193(12) 0.022(5) Uiso 1 1 d
H7A H 0.3238(18) 0.2006(10) 1.0305(13) 0.025(5) Uiso 1 1 d
H7B H 0.3099(19) 0.2826(10) 1.0408(14) 0.027(5) Uiso 1 1 d
H9A H 0.5779(18) 0.3569(10) 1.2179(14) 0.026(5) Uiso 1 1 d
H9B H 0.5310(19) 0.4154(12) 1.1579(14) 0.034(6) Uiso 1 1 d
H10A H 0.736(2) 0.3500(11) 1.1502(15) 0.032(6) Uiso 1 1 d
H10B H 0.692(2) 0.4015(12) 1.0817(15) 0.038(6) Uiso 1 1 d
H11A H 0.3097(17) 0.1955(10) 0.7276(13) 0.021(5) Uiso 1 1 d
H11B H 0.2181(19) 0.2499(10) 0.7574(13) 0.025(5) Uiso 1 1 d
H12A H 0.3700(17) 0.3287(10) 0.7888(12) 0.019(5) Uiso 1 1 d
H12B H 0.3757(18) 0.3012(10) 0.6972(14) 0.022(5) Uiso 1 1 d
H14A H 0.6740(18) 0.4053(11) 0.6514(13) 0.025(5) Uiso 1 1 d
H14B H 0.6558(18) 0.3477(10) 0.5855(14) 0.028(6) Uiso 1 1 d
H15A H 0.804(2) 0.2920(10) 0.6571(14) 0.032(6) Uiso 1 1 d
H15B H 0.8172(19) 0.3452(11) 0.7292(14) 0.027(6) Uiso 1 1 d
B1 B 0.94229(17) -0.01793(10) 0.70968(13) 0.0190(4) Uani 1 1 d
C16 C 0.81567(16) -0.03194(9) 0.65375(12) 0.0217(4) Uani 1 1 d
C17 C 0.71242(17) -0.03166(10) 0.69368(14) 0.0276(4) Uani 1 1 d
C18 C 0.60266(18) -0.04449(11) 0.65092(17) 0.0357(5) Uani 1 1 d
C19 C 0.59094(19) -0.05680(10) 0.56373(16) 0.0381(6) Uani 1 1 d
C20 C 0.6893(2) -0.05403(11) 0.52107(15) 0.0378(5) Uani 1 1 d
C21 C 0.79937(19) -0.04174(10) 0.56500(13) 0.0286(4) Uani 1 1 d
C22 C 0.95021(15) -0.05695(9) 0.80220(11) 0.0189(4) Uani 1 1 d
C23 C 0.89045(16) -0.11736(9) 0.81108(12) 0.0214(4) Uani 1 1 d
C24 C 0.90246(17) -0.15484(10) 0.88595(13) 0.0254(4) Uani 1 1 d
C25 C 0.97599(18) -0.13372(10) 0.95579(13) 0.0288(4) Uani 1 1 d
C26 C 1.03782(18) -0.07516(10) 0.94938(13) 0.0303(4) Uani 1 1 d
C27 C 1.02518(17) -0.03807(10) 0.87417(12) 0.0247(4) Uani 1 1 d
C28 C 1.05489(16) -0.04842(9) 0.66623(11) 0.0209(4) Uani 1 1 d
C29 C 1.05073(18) -0.10676(10) 0.61762(13) 0.0276(4) Uani 1 1 d
C30 C 1.1507(2) -0.13441(11) 0.58834(14) 0.0353(5) Uani 1 1 d
C31 C 1.2594(2) -0.10478(12) 0.60890(14) 0.0353(5) Uani 1 1 d
C32 C 1.26632(19) -0.04795(11) 0.65782(15) 0.0332(5) Uani 1 1 d
C33 C 1.16609(17) -0.02028(10) 0.68490(13) 0.0279(4) Uani 1 1 d
C34 C 0.95580(15) 0.06321(9) 0.71780(12) 0.0197(4) Uani 1 1 d
C35 C 0.93081(16) 0.10103(9) 0.78816(12) 0.0229(4) Uani 1 1 d
C36 C 0.94436(16) 0.17011(10) 0.79138(13) 0.0256(4) Uani 1 1 d
C37 C 0.98117(16) 0.20397(10) 0.72296(14) 0.0275(4) Uani 1 1 d
C38 C 1.00199(18) 0.16876(10) 0.65031(14) 0.0293(4) Uani 1 1 d
C39 C 0.98920(17) 0.10021(10) 0.64837(13) 0.0255(4) Uani 1 1 d
H17A H 0.7169(19) -0.0225(11) 0.7521(14) 0.030(6) Uiso 1 1 d
H18A H 0.540(2) -0.0434(12) 0.6820(16) 0.045(7) Uiso 1 1 d
H19A H 0.516(2) -0.0648(12) 0.5359(15) 0.045(7) Uiso 1 1 d
H20A H 0.681(2) -0.0626(13) 0.4599(18) 0.054(8) Uiso 1 1 d
H21A H 0.865(2) -0.0398(11) 0.5345(15) 0.039(6) Uiso 1 1 d
H23A H 0.8408(18) -0.1340(10) 0.7619(13) 0.025(5) Uiso 1 1 d
H24A H 0.8631(19) -0.1937(11) 0.8888(13) 0.025(5) Uiso 1 1 d
H25A H 0.9876(19) -0.1581(11) 1.0057(14) 0.028(6) Uiso 1 1 d
H26A H 1.087(2) -0.0595(11) 0.9970(15) 0.039(6) Uiso 1 1 d
H27A H 1.0683(18) 0.0000(10) 0.8715(12) 0.021(5) Uiso 1 1 d
H29A H 0.9810(19) -0.1297(11) 0.6025(13) 0.028(6) Uiso 1 1 d
H30A H 1.141(2) -0.1747(12) 0.5561(15) 0.041(7) Uiso 1 1 d
H31A H 1.329(2) -0.1252(12) 0.5906(15) 0.045(7) Uiso 1 1 d
H32A H 1.338(2) -0.0277(12) 0.6741(15) 0.046(7) Uiso 1 1 d
H33A H 1.1734(19) 0.0205(11) 0.7174(14) 0.034(6) Uiso 1 1 d
H35A H 0.9076(17) 0.0804(10) 0.8371(13) 0.021(5) Uiso 1 1 d
H36A H 0.9305(19) 0.1928(11) 0.8395(14) 0.030(6) Uiso 1 1 d
H37A H 0.9918(18) 0.2514(11) 0.7242(13) 0.031(6) Uiso 1 1 d
H38A H 1.0280(19) 0.1904(11) 0.6020(14) 0.030(6) Uiso 1 1 d
H39A H 1.0052(18) 0.0790(11) 0.6023(13) 0.027(6) Uiso 1 1 d

loop_
_atom_site_aniso_label
_atom_site_aniso_U_11
_atom_site_aniso_U_22
_atom_site_aniso_U_33
_atom_site_aniso_U_23
_atom_site_aniso_U_13
_atom_site_aniso_U_12
Co1 0.01668(13) 0.01708(13) 0.01962(13) 0.00046(9) 0.00032(9) -0.00017(9)
Cl1 0.0176(2) 0.0201(2) 0.0244(2) 0.00206(16) 0.00055(16) -0.00070(16)
N1 0.0187(7) 0.0204(8) 0.0248(8) 0.0006(6) 0.0008(6) 0.0015(6)
N2 0.0181(7) 0.0196(8) 0.0274(8) 0.0009(6) -0.0005(6) -0.0002(6)
N3 0.0191(8) 0.0262(8) 0.0230(8) -0.0011(6) 0.0024(6) -0.0007(6)
N4 0.0181(7) 0.0205(8) 0.0223(8) 0.0016(6) -0.0017(6) 0.0016(6)
N5 0.0219(9) 0.0176(9) 0.0614(13) -0.0018(8) -0.0076(8) 0.0003(7)
N6 0.0258(9) 0.0277(9) 0.0266(9) -0.0078(7) 0.0042(7) -0.0043(7)
N7 0.0223(8) 0.0249(8) 0.0239(8) 0.0067(7) 0.0035(7) 0.0030(7)
O1 0.0287(8) 0.0168(7) 0.0548(10) -0.0013(6) -0.0118(7) -0.0001(6)
O2 0.0286(7) 0.0295(8) 0.0254(7) -0.0055(6) 0.0039(6) 0.0008(6)
O3 0.0257(7) 0.0258(7) 0.0262(7) 0.0097(5) 0.0026(6) 0.0025(6)
C1 0.0179(9) 0.0251(10) 0.0355(11) 0.0045(8) -0.0006(8) -0.0018(8)
C2 0.0211(9) 0.0208(10) 0.0344(11) -0.0002(8) -0.0028(8) -0.0039(8)
C3 0.0230(9) 0.0191(9) 0.0221(9) -0.0017(7) 0.0032(7) -0.0028(7)
C4 0.0257(10) 0.0191(9) 0.0330(11) 0.0003(8) 0.0025(8) 0.0022(8)
C5 0.0284(11) 0.0210(10) 0.0353(12) -0.0027(8) -0.0028(9) 0.0025(8)
C6 0.0180(10) 0.0308(11) 0.0374(12) -0.0043(9) 0.0033(8) 0.0027(8)
C7 0.0213(10) 0.0366(12) 0.0316(11) -0.0040(9) 0.0080(8) -0.0013(8)
C8 0.0254(9) 0.0204(9) 0.0198(9) 0.0043(7) 0.0038(7) 0.0040(7)
C9 0.0390(12) 0.0235(10) 0.0289(11) -0.0041(8) 0.0063(9) -0.0056(9)
C10 0.0307(11) 0.0262(10) 0.0254(10) -0.0023(8) -0.0015(9) -0.0050(9)
C11 0.0203(9) 0.0234(10) 0.0284(10) 0.0026(8) -0.0040(8) 0.0009(8)
C12 0.0196(9) 0.0241(10) 0.0294(11) 0.0049(8) -0.0021(8) 0.0029(7)
C13 0.0245(9) 0.0164(8) 0.0181(8) -0.0009(7) -0.0021(7) 0.0016(7)
C14 0.0297(11) 0.0274(11) 0.0265(11) 0.0064(8) 0.0072(8) 0.0025(8)
C15 0.0250(10) 0.0264(10) 0.0274(10) 0.0031(8) 0.0068(8) 0.0001(8)
B1 0.0149(9) 0.0210(10) 0.0210(10) 0.0007(8) 0.0016(8) -0.0001(8)
C16 0.0198(9) 0.0168(8) 0.0275(10) 0.0044(7) -0.0019(7) -0.0008(7)
C17 0.0198(9) 0.0290(10) 0.0330(11) 0.0065(8) -0.0013(8) 0.0024(8)
C18 0.0172(10) 0.0296(11) 0.0592(15) 0.0133(10) -0.0001(10) 0.0008(8)
C19 0.0270(11) 0.0258(11) 0.0561(15) 0.0119(10) -0.0198(11) -0.0050(9)
C20 0.0423(13) 0.0316(12) 0.0347(12) 0.0033(9) -0.0169(10) -0.0024(10)
C21 0.0287(11) 0.0263(10) 0.0295(11) 0.0032(8) -0.0031(9) -0.0008(8)
C22 0.0141(8) 0.0209(9) 0.0218(9) -0.0001(7) 0.0029(7) 0.0025(7)
C23 0.0189(9) 0.0208(9) 0.0240(9) -0.0008(7) 0.0009(7) 0.0008(7)
C24 0.0245(10) 0.0202(9) 0.0320(11) 0.0015(8) 0.0055(8) -0.0012(8)
C25 0.0339(11) 0.0291(10) 0.0228(10) 0.0058(8) 0.0008(8) 0.0021(9)
C26 0.0319(11) 0.0324(11) 0.0241(10) -0.0018(8) -0.0079(9) -0.0015(9)
C27 0.0228(10) 0.0225(10) 0.0280(10) 0.0002(8) -0.0015(8) -0.0041(8)
C28 0.0203(9) 0.0223(9) 0.0199(9) 0.0037(7) 0.0021(7) 0.0026(7)
C29 0.0263(10) 0.0282(10) 0.0273(10) -0.0014(8) -0.0011(8) 0.0038(8)
C30 0.0441(13) 0.0329(12) 0.0285(11) -0.0041(9) 0.0016(9) 0.0154(10)
C31 0.0311(11) 0.0456(13) 0.0312(11) 0.0070(10) 0.0127(9) 0.0159(10)
C32 0.0214(10) 0.0353(12) 0.0438(13) 0.0075(10) 0.0075(9) 0.0017(9)
C33 0.0214(10) 0.0284(10) 0.0345(11) -0.0009(9) 0.0054(8) 0.0022(8)
C34 0.0121(8) 0.0213(9) 0.0253(9) 0.0010(7) -0.0003(7) 0.0002(7)
C35 0.0182(9) 0.0245(10) 0.0261(10) 0.0021(8) 0.0036(7) 0.0014(7)
C36 0.0188(9) 0.0254(10) 0.0320(11) -0.0041(8) 0.0005(8) 0.0034(8)
C37 0.0187(9) 0.0187(9) 0.0440(12) 0.0027(8) -0.0017(8) 0.0000(7)
C38 0.0271(10) 0.0261(10) 0.0347(11) 0.0096(9) 0.0040(9) -0.0042(8)
C39 0.0260(10) 0.0259(10) 0.0251(10) 0.0015(8) 0.0047(8) -0.0004(8)

loop_
_atom_type_symbol
_atom_type_description
_atom_type_scat_dispersion_real
_atom_type_scat_dispersion_imag
_atom_type_scat_source
C C 0.0033 0.0016 'International Tables Vol C Tables 4.2.6.8 and 6.1.1.4'
H H 0.0000 0.0000 'International Tables Vol C Tables 4.2.6.8 and 6.1.1.4'
B B 0.0013 0.0007 'International Tables Vol C Tables 4.2.6.8 and 6.1.1.4'
N N 0.0061 0.0033 'International Tables Vol C Tables 4.2.6.8 and 6.1.1.4'
O O 0.0106 0.0060 'International Tables Vol C Tables 4.2.6.8 and 6.1.1.4'
Cl Cl 0.1484 0.1585 'International Tables Vol C Tables 4.2.6.8 and 6.1.1.4'
Co Co 0.3494 0.9721 'International Tables Vol C Tables 4.2.6.8 and 6.1.1.4'

loop_
_geom_angle_atom_site_label_1
_geom_angle_atom_site_label_2
_geom_angle_atom_site_label_3
_geom_angle
N4 Co1 N3 114.41(6)
N4 Co1 N2 118.88(6)
N3 Co1 N2 118.62(6)
N4 Co1 N1 80.97(6)
N3 Co1 N1 80.36(6)
N2 Co1 N1 80.05(6)
N4 Co1 Cl1 100.14(4)
N3 Co1 Cl1 99.87(4)
N2 Co1 Cl1 98.67(4)
N1 Co1 Cl1 178.62(4)
C1 N1 C6 111.59(16)
C1 N1 C11 110.93(15)
C6 N1 C11 111.50(15)
C1 N1 Co1 108.51(11)
C6 N1 Co1 107.85(11)
C11 N1 Co1 106.21(11)
C3 N2 C2 116.18(15)
C3 N2 Co1 130.89(13)
C2 N2 Co1 112.83(11)
C8 N3 C7 117.08(16)
C8 N3 Co1 129.56(13)
C7 N3 Co1 112.82(12)
C13 N4 C12 115.20(15)
C13 N4 Co1 131.84(12)
C12 N4 Co1 112.40(12)
C3 N5 C5 113.68(17)
C3 N5 H5 114.8(16)
C5 N5 H5 129.5(17)
C8 N6 C10 113.26(17)
C8 N6 H6 121(2)
C10 N6 H6 126(2)
C13 N7 C15 112.25(16)
C13 N7 H7 117.2(15)
C15 N7 H7 125.8(15)
C3 O1 C4 109.54(14)
C8 O2 C9 109.12(15)
C13 O3 C14 109.34(14)
N1 C1 C2 110.21(16)
N1 C1 H1A 108.0(12)
C2 C1 H1A 109.8(12)
N1 C1 H1B 110.0(12)
C2 C1 H1B 110.2(12)
H1A C1 H1B 108.6(17)
N2 C2 C1 108.56(16)
N2 C2 H2A 110.6(14)
C1 C2 H2A 110.8(14)
N2 C2 H2B 108.9(12)
C1 C2 H2B 111.0(11)
H2A C2 H2B 107.0(17)
N2 C3 N5 127.64(17)
N2 C3 O1 122.17(17)
N5 C3 O1 110.16(16)
O1 C4 C5 105.02(15)
O1 C4 H4A 107.3(13)
C5 C4 H4A 112.6(14)
O1 C4 H4B 107.3(13)
C5 C4 H4B 114.3(13)
H4A C4 H4B 109.8(19)
N5 C5 C4 101.55(16)
N5 C5 H5A 112.7(14)
C4 C5 H5A 112.9(14)
N5 C5 H5B 109.7(16)
C4 C5 H5B 110.8(16)
H5A C5 H5B 109(2)
N1 C6 C7 110.01(16)
N1 C6 H6A 108.6(13)
C7 C6 H6A 108.5(13)
N1 C6 H6B 110.9(11)
C7 C6 H6B 111.9(11)
H6A C6 H6B 106.8(17)
N3 C7 C6 108.35(16)
N3 C7 H7A 107.3(11)
C6 C7 H7A 109.6(12)
N3 C7 H7B 110.9(13)
C6 C7 H7B 107.1(13)
H7A C7 H7B 113.5(17)
N3 C8 N6 127.26(17)
N3 C8 O2 122.51(17)
N6 C8 O2 110.22(16)
O2 C9 C10 105.37(16)
O2 C9 H9A 111.8(12)
C10 C9 H9A 110.4(12)
O2 C9 H9B 105.8(13)
C10 C9 H9B 116.3(13)
H9A C9 H9B 107.1(18)
N6 C10 C9 100.59(16)
N6 C10 H10A 110.5(14)
C9 C10 H10A 111.5(14)
N6 C10 H10B 112.2(14)
C9 C10 H10B 112.8(14)
H10A C10 H10B 109.2(19)
N1 C11 C12 110.13(15)
N1 C11 H11A 109.0(11)
C12 C11 H11A 109.8(11)
N1 C11 H11B 109.8(12)
C12 C11 H11B 109.6(12)
H11A C11 H11B 108.5(16)
N4 C12 C11 108.52(15)
N4 C12 H12A 107.2(12)
C11 C12 H12A 113.2(11)
N4 C12 H12B 110.2(13)
C11 C12 H12B 109.6(12)
H12A C12 H12B 108.2(16)
N4 C13 N7 128.09(17)
N4 C13 O3 121.04(16)
N7 C13 O3 110.81(16)
O3 C14 C15 105.37(15)
O3 C14 H14A 107.3(13)
C15 C14 H14A 115.0(13)
O3 C14 H14B 109.0(13)
C15 C14 H14B 112.4(12)
H14A C14 H14B 107.5(17)
N7 C15 C14 101.36(16)
N7 C15 H15A 109.0(13)
C14 C15 H15A 110.7(13)
N7 C15 H15B 112.8(13)
C14 C15 H15B 112.7(13)
H15A C15 H15B 110.0(19)
C16 B1 C34 106.44(14)
C16 B1 C28 113.80(15)
C34 B1 C28 109.30(14)
C16 B1 C22 110.66(14)
C34 B1 C22 114.11(15)
C28 B1 C22 102.70(14)
C17 C16 C21 114.82(18)
C17 C16 B1 120.17(17)
C21 C16 B1 124.95(17)
C18 C17 C16 123.4(2)
C18 C17 H17A 117.7(14)
C16 C17 H17A 118.9(14)
C19 C18 C17 119.9(2)
C19 C18 H18A 122.6(16)
C17 C18 H18A 117.5(16)
C20 C19 C18 118.6(2)
C20 C19 H19A 122.6(15)
C18 C19 H19A 118.7(15)
C19 C20 C21 120.8(2)
C19 C20 H20A 118.7(16)
C21 C20 H20A 120.4(16)
C20 C21 C16 122.3(2)
C20 C21 H21A 119.3(15)
C16 C21 H21A 118.4(15)
C27 C22 C23 114.64(17)
C27 C22 B1 123.80(16)
C23 C22 B1 121.16(16)
C24 C23 C22 123.08(17)
C24 C23 H23A 119.0(12)
C22 C23 H23A 117.9(12)
C25 C24 C23 120.24(18)
C25 C24 H24A 119.4(13)
C23 C24 H24A 120.3(13)
C24 C25 C26 118.58(19)
C24 C25 H25A 122.3(14)
C26 C25 H25A 119.1(14)
C25 C26 C27 120.70(19)
C25 C26 H26A 119.6(14)
C27 C26 H26A 119.6(14)
C26 C27 C22 122.74(18)
C26 C27 H27A 118.7(13)
C22 C27 H27A 118.6(13)
C33 C28 C29 115.48(17)
C33 C28 B1 120.18(17)
C29 C28 B1 123.95(17)
C30 C29 C28 122.3(2)
C30 C29 H29A 115.6(13)
C28 C29 H29A 122.1(13)
C31 C30 C29 120.1(2)
C31 C30 H30A 122.6(14)
C29 C30 H30A 117.2(14)
C32 C31 C30 118.8(2)
C32 C31 H31A 121.4(15)
C30 C31 H31A 119.7(15)
C31 C32 C33 120.4(2)
C31 C32 H32A 120.9(15)
C33 C32 H32A 118.6(15)
C32 C33 C28 122.9(2)
C32 C33 H33A 118.5(13)
C28 C33 H33A 118.7(13)
C35 C34 C39 115.07(17)
C35 C34 B1 125.16(16)
C39 C34 B1 119.69(16)
C36 C35 C34 122.50(18)
C36 C35 H35A 116.7(12)
C34 C35 H35A 120.7(13)
C37 C36 C35 120.31(19)
C37 C36 H36A 119.9(14)
C35 C36 H36A 119.8(14)
C36 C37 C38 119.12(18)
C36 C37 H37A 121.5(13)
C38 C37 H37A 119.3(13)
C39 C38 C37 119.88(19)
C39 C38 H38A 118.6(13)
C37 C38 H38A 121.4(13)
C38 C39 C34 123.02(19)
C38 C39 H39A 118.1(15)
C34 C39 H39A 118.9(15)

loop_
_geom_bond_atom_site_label_1
_geom_bond_atom_site_label_2
_geom_bond_distance
Co1 N4 2.0584(15)
Co1 N3 2.0610(15)
Co1 N2 2.0829(15)
Co1 N1 2.2089(15)
Co1 Cl1 2.3895(5)
N1 C1 1.472(2)
N1 C6 1.475(2)
N1 C11 1.479(2)
N2 C3 1.298(2)
N2 C2 1.479(2)
N3 C8 1.299(2)
N3 C7 1.475(2)
N4 C13 1.301(2)
N4 C12 1.474(2)
N5 C3 1.327(3)
N5 C5 1.430(3)
N5 H5 0.82(2)
N6 C8 1.326(3)
N6 C10 1.456(2)
N6 H6 0.81(3)
N7 C13 1.330(2)
N7 C15 1.460(2)
N7 H7 0.86(2)
O1 C3 1.340(2)
O1 C4 1.456(2)
O2 C8 1.349(2)
O2 C9 1.465(2)
O3 C13 1.345(2)
O3 C14 1.459(2)
C1 C2 1.520(3)
C1 H1A 1.00(2)
C1 H1B 0.96(2)
C2 H2A 0.90(2)
C2 H2B 1.01(2)
C4 C5 1.523(3)
C4 H4A 0.94(2)
C4 H4B 0.96(2)
C5 H5A 0.94(2)
C5 H5B 0.90(3)
C6 C7 1.516(3)
C6 H6A 0.95(2)
C6 H6B 0.99(2)
C7 H7A 1.03(2)
C7 H7B 0.96(2)
C9 C10 1.523(3)
C9 H9A 0.98(2)
C9 H9B 0.96(2)
C10 H10A 0.92(2)
C10 H10B 0.97(2)
C11 C12 1.507(3)
C11 H11A 1.02(2)
C11 H11B 0.97(2)
C12 H12A 0.97(2)
C12 H12B 0.94(2)
C14 C15 1.518(3)
C14 H14A 0.95(2)
C14 H14B 0.98(2)
C15 H15A 0.96(2)
C15 H15B 0.94(2)
B1 C16 1.638(3)
B1 C34 1.641(3)
B1 C28 1.644(3)
B1 C22 1.646(3)
C16 C17 1.400(3)
C16 C21 1.401(3)
C17 C18 1.385(3)
C17 H17A 0.93(2)
C18 C19 1.385(4)
C18 H18A 0.91(2)
C19 C20 1.375(4)
C19 H19A 0.93(3)
C20 C21 1.393(3)
C20 H20A 0.97(3)
C21 H21A 0.94(2)
C22 C27 1.397(3)
C22 C23 1.408(2)
C23 C24 1.391(3)
C23 H23A 0.97(2)
C24 C25 1.377(3)
C24 H24A 0.90(2)
C25 C26 1.383(3)
C25 H25A 0.92(2)
C26 C27 1.392(3)
C26 H26A 0.94(2)
C27 H27A 0.91(2)
C28 C33 1.397(3)
C28 C29 1.397(3)
C29 C30 1.397(3)
C29 H29A 0.93(2)
C30 C31 1.388(3)
C30 H30A 0.96(2)
C31 C32 1.374(3)
C31 H31A 0.97(3)
C32 C33 1.385(3)
C32 H32A 0.93(3)
C33 H33A 0.96(2)
C34 C35 1.397(3)
C34 C39 1.408(3)
C35 C36 1.397(3)
C35 H35A 0.94(2)
C36 C37 1.377(3)
C36 H36A 0.91(2)
C37 C38 1.386(3)
C37 H37A 0.96(2)
C38 C39 1.385(3)
C38 H38A 0.95(2)
C39 H39A 0.88(2)

loop_
_geom_torsion_atom_site_label_1
_geom_torsion_atom_site_label_2
_geom_torsion_atom_site_label_3
_geom_torsion_atom_site_label_4
_geom_torsion
N4 Co1 N1 C1 134.18(13)
N3 Co1 N1 C1 -108.99(13)
N2 Co1 N1 C1 12.55(12)
Cl1 Co1 N1 C1 -9.1(19)
N4 Co1 N1 C6 -104.79(13)
N3 Co1 N1 C6 12.05(12)
N2 Co1 N1 C6 133.58(13)
Cl1 Co1 N1 C6 112.0(18)
N4 Co1 N1 C11 14.86(11)
N3 Co1 N1 C11 131.69(12)
N2 Co1 N1 C11 -106.77(12)
Cl1 Co1 N1 C11 -128.4(18)
N4 Co1 N2 C3 116.71(17)
N3 Co1 N2 C3 -96.30(17)
N1 Co1 N2 C3 -169.48(18)
Cl1 Co1 N2 C3 10.00(17)
N4 Co1 N2 C2 -59.25(14)
N3 Co1 N2 C2 87.73(14)
N1 Co1 N2 C2 14.56(13)
Cl1 Co1 N2 C2 -165.96(12)
N4 Co1 N3 C8 -80.31(17)
N2 Co1 N3 C8 131.28(16)
N1 Co1 N3 C8 -155.72(17)
Cl1 Co1 N3 C8 25.66(17)
N4 Co1 N3 C7 90.91(14)
N2 Co1 N3 C7 -57.50(15)
N1 Co1 N3 C7 15.50(13)
Cl1 Co1 N3 C7 -163.12(12)
N3 Co1 N4 C13 108.72(17)
N2 Co1 N4 C13 -102.96(17)
N1 Co1 N4 C13 -176.25(17)
Cl1 Co1 N4 C13 2.91(17)
N3 Co1 N4 C12 -62.08(14)
N2 Co1 N4 C12 86.24(13)
N1 Co1 N4 C12 12.95(12)
Cl1 Co1 N4 C12 -167.89(12)
C6 N1 C1 C2 -155.44(16)
C11 N1 C1 C2 79.57(19)
Co1 N1 C1 C2 -36.75(18)
C3 N2 C2 C1 144.91(17)
Co1 N2 C2 C1 -38.49(19)
N1 C1 C2 N2 49.9(2)
C2 N2 C3 N5 179.0(2)
Co1 N2 C3 N5 3.1(3)
C2 N2 C3 O1 -3.3(3)
Co1 N2 C3 O1 -179.14(13)
C5 N5 C3 N2 -180.0(2)
C5 N5 C3 O1 2.1(3)
C4 O1 C3 N2 -178.78(17)
C4 O1 C3 N5 -0.7(2)
C3 O1 C4 C5 -0.8(2)
C3 N5 C5 C4 -2.4(3)
O1 C4 C5 N5 1.8(2)
C1 N1 C6 C7 82.4(2)
C11 N1 C6 C7 -152.92(17)
Co1 N1 C6 C7 -36.69(19)
C8 N3 C7 C6 132.57(18)
Co1 N3 C7 C6 -39.8(2)
N1 C6 C7 N3 50.7(2)
C7 N3 C8 N6 178.68(18)
Co1 N3 C8 N6 -10.4(3)
C7 N3 C8 O2 -1.8(3)
Co1 N3 C8 O2 169.06(12)
C10 N6 C8 N3 170.91(18)
C10 N6 C8 O2 -8.6(2)
C9 O2 C8 N3 -178.87(17)
C9 O2 C8 N6 0.7(2)
C8 O2 C9 C10 6.8(2)
C8 N6 C10 C9 12.0(2)
O2 C9 C10 N6 -10.7(2)
C1 N1 C11 C12 -157.51(16)
C6 N1 C11 C12 77.4(2)
Co1 N1 C11 C12 -39.79(17)
C13 N4 C12 C11 149.19(17)
Co1 N4 C12 C11 -38.38(19)
N1 C11 C12 N4 52.5(2)
C12 N4 C13 N7 -171.84(18)
Co1 N4 C13 N7 17.6(3)
C12 N4 C13 O3 5.2(2)
Co1 N4 C13 O3 -165.43(12)
C15 N7 C13 N4 -175.64(18)
C15 N7 C13 O3 7.1(2)
C14 O3 C13 N4 -178.64(17)
C14 O3 C13 N7 -1.2(2)
C13 O3 C14 C15 -4.8(2)
C13 N7 C15 C14 -9.4(2)
O3 C14 C15 N7 8.1(2)
C34 B1 C16 C17 -82.8(2)
C28 B1 C16 C17 156.73(16)
C22 B1 C16 C17 41.7(2)
C34 B1 C16 C21 94.1(2)
C28 B1 C16 C21 -26.4(3)
C22 B1 C16 C21 -141.40(18)
C21 C16 C17 C18 4.2(3)
B1 C16 C17 C18 -178.56(18)
C16 C17 C18 C19 -1.7(3)
C17 C18 C19 C20 -1.8(3)
C18 C19 C20 C21 2.5(3)
C19 C20 C21 C16 0.3(3)
C17 C16 C21 C20 -3.5(3)
B1 C16 C21 C20 179.44(18)
C16 B1 C22 C27 -157.17(17)
C34 B1 C22 C27 -37.2(2)
C28 B1 C22 C27 81.0(2)
C16 B1 C22 C23 30.5(2)
C34 B1 C22 C23 150.50(16)
C28 B1 C22 C23 -91.33(18)
C27 C22 C23 C24 1.4(3)
B1 C22 C23 C24 174.42(17)
C22 C23 C24 C25 -0.4(3)
C23 C24 C25 C26 -0.6(3)
C24 C25 C26 C27 0.6(3)
C25 C26 C27 C22 0.5(3)
C23 C22 C27 C26 -1.4(3)
B1 C22 C27 C26 -174.23(18)
C16 B1 C28 C33 154.74(17)
C34 B1 C28 C33 35.9(2)
C22 B1 C28 C33 -85.61(19)
C16 B1 C28 C29 -32.7(2)
C34 B1 C28 C29 -151.56(17)
C22 B1 C28 C29 86.9(2)
C33 C28 C29 C30 -1.1(3)
B1 C28 C29 C30 -173.97(18)
C28 C29 C30 C31 1.5(3)
C29 C30 C31 C32 -0.4(3)
C30 C31 C32 C33 -1.0(3)
C31 C32 C33 C28 1.4(3)
C29 C28 C33 C32 -0.3(3)
B1 C28 C33 C32 172.85(19)
C16 B1 C34 C35 98.0(2)
C28 B1 C34 C35 -138.69(17)
C22 B1 C34 C35 -24.4(2)
C16 B1 C34 C39 -78.5(2)
C28 B1 C34 C39 44.8(2)
C22 B1 C34 C39 159.11(16)
C39 C34 C35 C36 -3.5(3)
B1 C34 C35 C36 179.85(17)
C34 C35 C36 C37 1.4(3)
C35 C36 C37 C38 1.4(3)
C36 C37 C38 C39 -2.0(3)
C37 C38 C39 C34 -0.2(3)
C35 C34 C39 C38 2.9(3)
B1 C34 C39 C38 179.76(18)
